data_1545980
loop_
_publ_author_name
'Wheatley, Andrew'
'Peel, Andrew'
'Ackroyd, Ryan'

_publ_section_title
;
 Metal exchange in lithiocuprates: implications for our understanding of
 structure and reactivity
;
_journal_name_full 'Chem. Sci.'
_journal_paper_doi 10.1039/C7SC01423F
_journal_year 2017
_chemical_formula_moiety 'C46 H88 Cu0.21 Li5.79 N6 O4'
_chemical_formula_sum 'C46 H88 Cu0.21 Li5.79 N6 O4'
_chemical_formula_weight 842.74
_space_group_crystal_system triclinic
_space_group_IT_number 2
_space_group_name_Hall '-P 1'
_space_group_name_H-M_alt 'P -1'
_symmetry_space_group_name_Hall '-P 1'
_symmetry_space_group_name_H-M 'P -1'
_atom_sites_solution_hydrogens geom
_audit_creation_method SHELXL-2014/7
_audit_update_record
;
2017-03-26 deposited with the CCDC.
2017-05-03 downloaded from the CCDC.
;
_cell_angle_alpha 110.986(2)
_cell_angle_beta 94.546(2)
_cell_angle_gamma 104.331(2)
_cell_formula_units_Z 1
_cell_length_a 7.9156(3)
_cell_length_b 13.4775(5)
_cell_length_c 13.8111(6)
_cell_measurement_reflns_used 7728
_cell_measurement_temperature 180(2)
_cell_measurement_theta_max 66.60
_cell_measurement_theta_min 3.488
_cell_volume 1309.70(9)
_computing_cell_refinement 'SAINT (Bruker, 2014)'
_computing_data_collection 'APEX2 (Bruker, 2014)'
_computing_data_reduction SAINT
_computing_molecular_graphics 'Mercury (Macrae et al., 2008)'
_computing_publication_material SHELXL
_computing_structure_refinement 'SHELXL (Sheldrick, 2015)'
_computing_structure_solution 'SHELXT (Sheldrick, 2015)'
_diffrn_ambient_temperature 180(2)
_diffrn_measured_fraction_theta_full 0.993
_diffrn_measured_fraction_theta_max 0.993
_diffrn_measurement_device_type 'Bruker D8-QUEST PHOTON-100'
_diffrn_measurement_method 'Thin slice \w and \f scans'
_diffrn_radiation_source 'Incoatec I\mS Cu microsource'
_diffrn_radiation_type CuK\a
_diffrn_radiation_wavelength 1.54184
_diffrn_reflns_av_R_equivalents 0.0395
_diffrn_reflns_av_unetI/netI 0.0339
_diffrn_reflns_Laue_measured_fraction_full 0.993
_diffrn_reflns_Laue_measured_fraction_max 0.993
_diffrn_reflns_limit_h_max 9
_diffrn_reflns_limit_h_min -9
_diffrn_reflns_limit_k_max 16
_diffrn_reflns_limit_k_min -16
_diffrn_reflns_limit_l_max 16
_diffrn_reflns_limit_l_min -16
_diffrn_reflns_number 17570
_diffrn_reflns_point_group_measured_fraction_full 0.993
_diffrn_reflns_point_group_measured_fraction_max 0.993
_diffrn_reflns_theta_full 66.840
_diffrn_reflns_theta_max 66.840
_diffrn_reflns_theta_min 3.488
_exptl_absorpt_coefficient_mu 0.583
_exptl_absorpt_correction_T_max 0.7528
_exptl_absorpt_correction_T_min 0.6334
_exptl_absorpt_correction_type multi-scan
_exptl_absorpt_process_details
;
multi-scan from symmetry-related measurements 'SADABS (Bruker, 2014)' 
;
_exptl_crystal_colour colourless
_exptl_crystal_density_diffrn 1.068
_exptl_crystal_description block
_exptl_crystal_F_000 461
_exptl_crystal_size_max 0.150
_exptl_crystal_size_mid 0.150
_exptl_crystal_size_min 0.120
_refine_diff_density_max 0.431
_refine_diff_density_min -0.450
_refine_diff_density_rms 0.040
_refine_ls_extinction_method none
_refine_ls_goodness_of_fit_ref 1.026
_refine_ls_hydrogen_treatment constr
_refine_ls_matrix_type full
_refine_ls_number_parameters 298
_refine_ls_number_reflns 4631
_refine_ls_number_restraints 18
_refine_ls_restrained_S_all 1.025
_refine_ls_R_factor_all 0.0683
_refine_ls_R_factor_gt 0.0515
_refine_ls_shift/su_max 0.000
_refine_ls_shift/su_mean 0.000
_refine_ls_structure_factor_coef Fsqd
_refine_ls_weighting_details 'w=1/[\s^2^(Fo^2^)+(0.0655P)^2^+0.5639P] where P=(Fo^2^+2Fc^2^)/3'
_refine_ls_weighting_scheme calc
_refine_ls_wR_factor_gt 0.1282
_refine_ls_wR_factor_ref 0.1388
_reflns_Friedel_coverage 0.000
_reflns_number_gt 3622
_reflns_number_total 4631
_reflns_threshold_expression 'I > 2\s(I)'
_cod_data_source_file c7sc01423f2.cif
_cod_data_source_block aw1530
_cod_database_code 1545980
_shelx_shelxl_version_number 2014/7
_shelx_space_group_comment
;
The symmetry employed for this shelxl refinement is uniquely defined
by the following loop, which should always be used as a source of
symmetry information in preference to the above space-group names.
They are only intended as comments.
;
_shelx_estimated_absorpt_t_min 0.918
_shelx_estimated_absorpt_t_max 0.933

loop_
_space_group_symop_operation_xyz
'x, y, z'
'-x, -y, -z'

loop_
_atom_site_label
_atom_site_type_symbol
_atom_site_fract_x
_atom_site_fract_y
_atom_site_fract_z
_atom_site_U_iso_or_equiv
_atom_site_adp_type
_atom_site_occupancy
_atom_site_site_symmetry_order
_atom_site_calc_flag
_atom_site_refinement_flags_posn
_atom_site_refinement_flags_adp
_atom_site_refinement_flags_occupancy
_atom_site_disorder_assembly
_atom_site_disorder_group
O1 O 0.46605(19) 0.86733(11) 0.71614(12) 0.0441(4) Uani 1 1 d . . . . .
N2 N 0.21157(17) 0.70749(11) 0.84277(10) 0.0227(3) Uani 1 1 d . . . . .
O2 O 0.5361(2) 0.62991(13) 0.49717(13) 0.0599(5) Uani 1 1 d . . . . .
N3 N 0.3900(2) 0.60006(13) 0.63273(14) 0.0417(4) Uani 1 1 d . . . . .
C16 C 0.3171(2) 0.76479(14) 0.95085(14) 0.0279(4) Uani 1 1 d . . . . .
C10 C 0.0283(2) 0.71440(14) 0.82974(14) 0.0285(4) Uani 1 1 d . . . . .
C19 C 0.4612(3) 0.61436(15) 0.56588(17) 0.0398(5) Uani 1 1 d . . . . .
C13 C 0.0149(2) 0.83213(15) 0.88895(16) 0.0357(4) Uani 1 1 d . . . . .
H13A H 0.0697 0.8810 0.8537 0.043 Uiso 1 1 calc R U . . .
H13B H -0.1117 0.8292 0.8854 0.043 Uiso 1 1 calc R U . . .
C15 C 0.2986(3) 0.88183(16) 1.00690(16) 0.0412(5) Uani 1 1 d . . . . .
H15A H 0.3600 0.9130 1.0813 0.049 Uiso 1 1 calc R U . . .
H15B H 0.3576 0.9308 0.9728 0.049 Uiso 1 1 calc R U . . .
C20 C 0.3823(3) 0.94298(17) 0.69656(17) 0.0421(5) Uani 1 1 d . . . . .
H20A H 0.3736 0.9997 0.7639 0.050 Uiso 1 1 calc R U . . .
H20B H 0.2613 0.9025 0.6543 0.050 Uiso 1 1 calc R U . . .
C23 C 0.6455(3) 0.89471(17) 0.69894(18) 0.0446(5) Uani 1 1 d . . . . .
H23A H 0.6838 0.8270 0.6701 0.053 Uiso 1 1 calc R U . . .
H23B H 0.7278 0.9470 0.7655 0.053 Uiso 1 1 calc R U . . .
C18 C 0.5118(2) 0.77896(18) 0.94089(17) 0.0435(5) Uani 1 1 d . . . . .
H18A H 0.5274 0.7060 0.9024 0.065 Uiso 1 1 calc R U . . .
H18B H 0.5860 0.8129 1.0114 0.065 Uiso 1 1 calc R U . . .
H18C H 0.5468 0.8271 0.9024 0.065 Uiso 1 1 calc R U . . .
C14 C 0.1063(3) 0.88164(17) 1.00395(16) 0.0436(5) Uani 1 1 d . . . . .
H14A H 0.1000 0.9585 1.0388 0.052 Uiso 1 1 calc R U . . .
H14B H 0.0471 0.8367 1.0416 0.052 Uiso 1 1 calc R U . . .
C17 C 0.2775(3) 0.69928(19) 1.02185(17) 0.0475(5) Uani 1 1 d . . . . .
H17A H 0.2903 0.6249 0.9868 0.071 Uiso 1 1 calc R U . . .
H17B H 0.1560 0.6926 1.0346 0.071 Uiso 1 1 calc R U . . .
H17C H 0.3610 0.7386 1.0893 0.071 Uiso 1 1 calc R U . . .
C12 C -0.0305(3) 0.6851(2) 0.71173(17) 0.0522(6) Uani 1 1 d . . . . .
H12A H 0.0431 0.7418 0.6914 0.078 Uiso 1 1 calc R U . . .
H12B H -0.1552 0.6826 0.6979 0.078 Uiso 1 1 calc R U . . .
H12C H -0.0169 0.6123 0.6705 0.078 Uiso 1 1 calc R U . . .
C11 C -0.1054(3) 0.63241(18) 0.8604(2) 0.0539(6) Uani 1 1 d . . . . .
H11A H -0.0798 0.6539 0.9369 0.081 Uiso 1 1 calc R U . . .
H11B H -0.0963 0.5572 0.8244 0.081 Uiso 1 1 calc R U . . .
H11C H -0.2258 0.6337 0.8394 0.081 Uiso 1 1 calc R U . . .
C21 C 0.4958(4) 0.9965(3) 0.6374(3) 0.0791(9) Uani 1 1 d . . . . .
H21A H 0.4264 0.9830 0.5687 0.095 Uiso 1 1 calc R U . . .
H21B H 0.5429 1.0778 0.6783 0.095 Uiso 1 1 calc R U . . .
C22 C 0.6394(4) 0.9473(3) 0.6215(3) 0.0842(10) Uani 1 1 d . . . . .
H22A H 0.7531 1.0051 0.6336 0.101 Uiso 1 1 calc R U . . .
H22B H 0.6174 0.8910 0.5486 0.101 Uiso 1 1 calc R U . . .
Li3 Li 0.3511(5) 0.7376(3) 0.7421(3) 0.0394(8) Uani 1 1 d . . . . .
N1 N 0.18756(17) 0.38935(11) 0.70102(11) 0.0233(3) Uani 1 1 d . . . . .
Cu1 Cu 0.1852(13) 0.5421(9) 0.7828(6) 0.0165(13) Uani 0.1041(14) 1 d . U P A 1
Li1 Li 0.2065(19) 0.5488(13) 0.7649(9) 0.028(2) Uani 0.8959(14) 1 d . U P A 2
C7 C 0.2889(2) 0.35088(14) 0.76717(14) 0.0270(4) Uani 1 1 d . . . . .
C1 C 0.0157(2) 0.30875(14) 0.63756(14) 0.0299(4) Uani 1 1 d . . . . .
C6 C 0.3082(3) 0.23541(15) 0.70372(17) 0.0396(5) Uani 1 1 d . . . . .
H6A H 0.3873 0.2419 0.6528 0.048 Uiso 1 1 calc R U . . .
H6B H 0.3644 0.2091 0.7525 0.048 Uiso 1 1 calc R U . . .
C9 C 0.4759(2) 0.43411(16) 0.80511(16) 0.0385(5) Uani 1 1 d . . . . .
H9A H 0.4685 0.5083 0.8475 0.058 Uiso 1 1 calc R U . . .
H9B H 0.5291 0.4364 0.7439 0.058 Uiso 1 1 calc R U . . .
H9C H 0.5496 0.4108 0.8481 0.058 Uiso 1 1 calc R U . . .
C5 C 0.1299(3) 0.15018(15) 0.64400(19) 0.0460(5) Uani 1 1 d . . . . .
H5A H 0.1487 0.0791 0.5996 0.055 Uiso 1 1 calc R U . . .
H5B H 0.0555 0.1361 0.6948 0.055 Uiso 1 1 calc R U . . .
C8 C 0.2182(3) 0.34988(18) 0.86755(16) 0.0442(5) Uani 1 1 d . . . . .
H8A H 0.1894 0.4192 0.9027 0.066 Uiso 1 1 calc R U . . .
H8B H 0.3091 0.3432 0.9154 0.066 Uiso 1 1 calc R U . . .
H8C H 0.1113 0.2866 0.8485 0.066 Uiso 1 1 calc R U . . .
C3 C -0.1347(3) 0.29428(17) 0.70035(19) 0.0468(5) Uani 1 1 d . . . . .
H3A H -0.1408 0.3676 0.7462 0.070 Uiso 1 1 calc R U . . .
H3B H -0.1109 0.2536 0.7436 0.070 Uiso 1 1 calc R U . . .
H3C H -0.2478 0.2525 0.6512 0.070 Uiso 1 1 calc R U . . .
C4 C 0.0363(3) 0.19354(15) 0.57510(16) 0.0403(5) Uani 1 1 d . . . . .
H4A H -0.0827 0.1401 0.5406 0.048 Uiso 1 1 calc R U . . .
H4B H 0.1044 0.1983 0.5190 0.048 Uiso 1 1 calc R U . . .
C2 C -0.0459(3) 0.35384(19) 0.55897(19) 0.0566(6) Uani 1 1 d . . . . .
H2A H 0.0453 0.3642 0.5165 0.085 Uiso 1 1 calc R U . . .
H2B H -0.0662 0.4254 0.5973 0.085 Uiso 1 1 calc R U . . .
H2C H -0.1565 0.3010 0.5126 0.085 Uiso 1 1 calc R U . . .
Li2 Li 0.3419(5) 0.4356(3) 0.6103(3) 0.0413(8) Uani 1 1 d . . . . .

loop_
_atom_site_aniso_label
_atom_site_aniso_U_11
_atom_site_aniso_U_22
_atom_site_aniso_U_33
_atom_site_aniso_U_23
_atom_site_aniso_U_13
_atom_site_aniso_U_12
O1 0.0503(8) 0.0388(8) 0.0613(9) 0.0333(7) 0.0251(7) 0.0187(6)
N2 0.0222(7) 0.0248(7) 0.0228(7) 0.0084(6) 0.0087(5) 0.0097(6)
O2 0.0855(12) 0.0454(9) 0.0600(10) 0.0207(8) 0.0470(9) 0.0281(8)
N3 0.0521(10) 0.0327(9) 0.0457(10) 0.0144(8) 0.0238(9) 0.0188(8)
C16 0.0292(9) 0.0286(9) 0.0260(9) 0.0085(7) 0.0046(7) 0.0123(7)
C10 0.0218(8) 0.0263(9) 0.0328(10) 0.0049(7) 0.0060(7) 0.0089(7)
C19 0.0485(12) 0.0259(10) 0.0468(12) 0.0092(9) 0.0195(10) 0.0183(9)
C13 0.0281(9) 0.0319(10) 0.0454(11) 0.0098(8) 0.0053(8) 0.0146(8)
C15 0.0413(11) 0.0314(10) 0.0383(11) 0.0003(8) -0.0057(9) 0.0131(9)
C20 0.0457(12) 0.0374(11) 0.0505(13) 0.0224(10) 0.0126(10) 0.0161(9)
C23 0.0420(11) 0.0387(11) 0.0548(13) 0.0191(10) 0.0121(10) 0.0128(9)
C18 0.0297(10) 0.0486(12) 0.0471(12) 0.0119(10) 0.0008(9) 0.0150(9)
C14 0.0498(12) 0.0341(10) 0.0403(12) -0.0010(9) 0.0083(9) 0.0243(9)
C17 0.0627(14) 0.0582(13) 0.0367(12) 0.0256(10) 0.0145(10) 0.0316(11)
C12 0.0483(13) 0.0559(13) 0.0406(12) 0.0015(10) -0.0090(10) 0.0269(11)
C11 0.0316(11) 0.0356(11) 0.0841(18) 0.0137(11) 0.0221(11) 0.0033(9)
C21 0.085(2) 0.095(2) 0.117(3) 0.086(2) 0.0568(19) 0.0515(17)
C22 0.0750(19) 0.105(2) 0.131(3) 0.094(2) 0.0576(19) 0.0446(18)
Li3 0.051(2) 0.0380(17) 0.0436(19) 0.0235(15) 0.0297(16) 0.0202(15)
N1 0.0246(7) 0.0208(7) 0.0251(7) 0.0107(6) 0.0062(6) 0.0049(6)
Cu1 0.018(2) 0.0169(18) 0.017(2) 0.0073(15) 0.0089(15) 0.0056(13)
Li1 0.031(4) 0.022(3) 0.031(4) 0.007(3) 0.003(3) 0.011(3)
C7 0.0271(9) 0.0243(8) 0.0303(9) 0.0128(7) 0.0057(7) 0.0056(7)
C1 0.0278(9) 0.0257(9) 0.0319(10) 0.0087(7) 0.0014(7) 0.0059(7)
C6 0.0369(10) 0.0281(9) 0.0542(13) 0.0149(9) 0.0035(9) 0.0135(8)
C9 0.0303(10) 0.0343(10) 0.0474(12) 0.0163(9) -0.0004(8) 0.0055(8)
C5 0.0451(12) 0.0210(9) 0.0632(14) 0.0084(9) 0.0024(10) 0.0096(8)
C8 0.0519(12) 0.0479(12) 0.0353(11) 0.0243(10) 0.0069(9) 0.0074(10)
C3 0.0268(10) 0.0383(11) 0.0649(14) 0.0105(10) 0.0112(9) 0.0055(8)
C4 0.0395(11) 0.0267(9) 0.0400(11) 0.0004(8) 0.0023(9) 0.0052(8)
C2 0.0630(15) 0.0446(12) 0.0510(14) 0.0180(11) -0.0185(11) 0.0068(11)
Li2 0.053(2) 0.0392(17) 0.0408(19) 0.0216(15) 0.0268(16) 0.0142(15)

loop_
_atom_type_symbol
_atom_type_description
_atom_type_scat_dispersion_real
_atom_type_scat_dispersion_imag
_atom_type_scat_source
C C 0.0181 0.0091 'International Tables Vol C Tables 4.2.6.8 and 6.1.1.4'
H H 0.0000 0.0000 'International Tables Vol C Tables 4.2.6.8 and 6.1.1.4'
Li Li 0.0008 0.0003 'International Tables Vol C Tables 4.2.6.8 and 6.1.1.4'
N N 0.0311 0.0180 'International Tables Vol C Tables 4.2.6.8 and 6.1.1.4'
O O 0.0492 0.0322 'International Tables Vol C Tables 4.2.6.8 and 6.1.1.4'
Cu Cu -1.9646 0.5888 'International Tables Vol C Tables 4.2.6.8 and 6.1.1.4'

loop_
_geom_angle_atom_site_label_1
_geom_angle_atom_site_label_2
_geom_angle_atom_site_label_3
_geom_angle
_geom_angle_site_symmetry_1
_geom_angle_site_symmetry_3
C20 O1 C23 108.64(14) . .
C20 O1 Li3 126.18(16) . .
C23 O1 Li3 124.67(15) . .
C16 N2 C10 116.30(13) . .
C16 N2 Li3 110.63(15) . .
C10 N2 Li3 116.27(15) . .
C16 N2 Li1 116.5(4) . .
C10 N2 Li1 108.5(4) . .
Li3 N2 Li1 84.8(3) . .
C16 N2 Cu1 112.2(3) . .
C10 N2 Cu1 104.8(3) . .
Li3 N2 Cu1 94.3(2) . .
C19 O2 Li2 142.51(17) . 2_666
C19 N3 Li3 115.78(16) . .
C19 N3 Li2 108.28(16) . .
Li3 N3 Li2 135.90(15) . .
C19 N3 Li1 173.6(3) . .
Li3 N3 Li1 68.8(4) . .
Li2 N3 Li1 67.5(4) . .
N2 C16 C18 106.94(14) . .
N2 C16 C15 112.32(14) . .
C18 C16 C15 107.24(15) . .
N2 C16 C17 114.30(15) . .
C18 C16 C17 106.48(16) . .
C15 C16 C17 109.13(16) . .
N2 C10 C11 114.32(16) . .
N2 C10 C12 106.27(14) . .
C11 C10 C12 107.27(17) . .
N2 C10 C13 113.16(14) . .
C11 C10 C13 108.65(15) . .
C12 C10 C13 106.71(16) . .
N3 C19 O2 179.5(3) . .
N3 C19 Li2 47.12(13) . .
O2 C19 Li2 133.21(15) . .
N3 C19 Li3 41.79(12) . .
O2 C19 Li3 137.86(15) . .
Li2 C19 Li3 88.90(11) . .
C14 C13 C10 112.19(16) . .
C14 C13 H13A 109.2 . .
C10 C13 H13A 109.2 . .
C14 C13 H13B 109.2 . .
C10 C13 H13B 109.2 . .
H13A C13 H13B 107.9 . .
C14 C15 C16 112.60(16) . .
C14 C15 H15A 109.1 . .
C16 C15 H15A 109.1 . .
C14 C15 H15B 109.1 . .
C16 C15 H15B 109.1 . .
H15A C15 H15B 107.8 . .
O1 C20 C21 106.20(17) . .
O1 C20 H20A 110.5 . .
C21 C20 H20A 110.5 . .
O1 C20 H20B 110.5 . .
C21 C20 H20B 110.5 . .
H20A C20 H20B 108.7 . .
O1 C23 C22 104.22(18) . .
O1 C23 H23A 110.9 . .
C22 C23 H23A 110.9 . .
O1 C23 H23B 110.9 . .
C22 C23 H23B 110.9 . .
H23A C23 H23B 108.9 . .
C16 C18 Li3 77.06(12) . .
C16 C18 H18A 109.5 . .
Li3 C18 H18A 80.2 . .
C16 C18 H18B 109.5 . .
Li3 C18 H18B 164.6 . .
H18A C18 H18B 109.5 . .
C16 C18 H18C 109.5 . .
Li3 C18 H18C 55.3 . .
H18A C18 H18C 109.5 . .
H18B C18 H18C 109.5 . .
C15 C14 C13 107.92(16) . .
C15 C14 H14A 110.1 . .
C13 C14 H14A 110.1 . .
C15 C14 H14B 110.1 . .
C13 C14 H14B 110.1 . .
H14A C14 H14B 108.4 . .
C16 C17 H17A 109.5 . .
C16 C17 H17B 109.5 . .
H17A C17 H17B 109.5 . .
C16 C17 H17C 109.5 . .
H17A C17 H17C 109.5 . .
H17B C17 H17C 109.5 . .
C10 C12 H12A 109.5 . .
C10 C12 H12B 109.5 . .
H12A C12 H12B 109.5 . .
C10 C12 H12C 109.5 . .
H12A C12 H12C 109.5 . .
H12B C12 H12C 109.5 . .
C10 C11 H11A 109.5 . .
C10 C11 H11B 109.5 . .
H11A C11 H11B 109.5 . .
C10 C11 H11C 109.5 . .
H11A C11 H11C 109.5 . .
H11B C11 H11C 109.5 . .
C22 C21 C20 106.8(2) . .
C22 C21 H21A 110.4 . .
C20 C21 H21A 110.4 . .
C22 C21 H21B 110.4 . .
C20 C21 H21B 110.4 . .
H21A C21 H21B 108.6 . .
C21 C22 C23 106.2(2) . .
C21 C22 H22A 110.5 . .
C23 C22 H22A 110.5 . .
C21 C22 H22B 110.5 . .
C23 C22 H22B 110.5 . .
H22A C22 H22B 108.7 . .
O1 Li3 N2 136.24(18) . .
O1 Li3 N3 109.43(15) . .
N2 Li3 N3 114.33(16) . .
O1 Li3 Li1 174.9(3) . .
N2 Li3 Li1 48.8(3) . .
N3 Li3 Li1 65.6(3) . .
O1 Li3 C18 104.67(16) . .
N2 Li3 C18 59.43(11) . .
N3 Li3 C18 111.44(15) . .
Li1 Li3 C18 77.2(3) . .
O1 Li3 C19 87.10(12) . .
N2 Li3 C19 136.60(16) . .
N3 Li3 C19 22.43(7) . .
Li1 Li3 C19 87.9(3) . .
C18 Li3 C19 121.37(14) . .
O1 Li3 Cu1 178.8(3) . .
N2 Li3 Cu1 44.1(2) . .
N3 Li3 Cu1 70.2(2) . .
C18 Li3 Cu1 74.5(2) . .
C19 Li3 Cu1 92.6(2) . .
C7 N1 C1 115.48(13) . .
C7 N1 Cu1 110.1(3) . .
C1 N1 Cu1 116.6(3) . .
C7 N1 Li2 108.04(15) . .
C1 N1 Li2 110.97(15) . .
Cu1 N1 Li2 93.2(3) . .
C7 N1 Li1 114.4(4) . .
C1 N1 Li1 119.2(5) . .
Li2 N1 Li1 83.5(3) . .
N1 Cu1 N2 167.3(4) . .
N1 Cu1 Li2 43.43(19) . .
N2 Cu1 Li2 124.0(4) . .
N1 Cu1 Li3 125.7(3) . .
N2 Cu1 Li3 41.61(19) . .
Li2 Cu1 Li3 82.4(2) . .
N1 Li1 N2 173.4(6) . .
N1 Li1 N3 94.5(5) . .
N2 Li1 N3 92.1(5) . .
N1 Li1 Li2 48.2(3) . .
N2 Li1 Li2 138.3(6) . .
N3 Li1 Li2 46.4(2) . .
N1 Li1 Li3 140.1(5) . .
N2 Li1 Li3 46.4(3) . .
N3 Li1 Li3 45.7(2) . .
Li2 Li1 Li3 91.9(4) . .
N1 C7 C9 106.46(13) . .
N1 C7 C8 115.29(15) . .
C9 C7 C8 105.98(15) . .
N1 C7 C6 111.92(14) . .
C9 C7 C6 107.46(15) . .
C8 C7 C6 109.24(15) . .
N1 C1 C2 106.62(15) . .
N1 C1 C4 111.55(14) . .
C2 C1 C4 108.24(16) . .
N1 C1 C3 115.18(15) . .
C2 C1 C3 106.23(17) . .
C4 C1 C3 108.66(15) . .
C5 C6 C7 112.14(15) . .
C5 C6 H6A 109.2 . .
C7 C6 H6A 109.2 . .
C5 C6 H6B 109.2 . .
C7 C6 H6B 109.2 . .
H6A C6 H6B 107.9 . .
C7 C9 H9A 109.5 . .
C7 C9 H9B 109.5 . .
H9A C9 H9B 109.5 . .
C7 C9 H9C 109.5 . .
H9A C9 H9C 109.5 . .
H9B C9 H9C 109.5 . .
C4 C5 C6 109.69(16) . .
C4 C5 H5A 109.7 . .
C6 C5 H5A 109.7 . .
C4 C5 H5B 109.7 . .
C6 C5 H5B 109.7 . .
H5A C5 H5B 108.2 . .
C7 C8 H8A 109.5 . .
C7 C8 H8B 109.5 . .
H8A C8 H8B 109.5 . .
C7 C8 H8C 109.5 . .
H8A C8 H8C 109.5 . .
H8B C8 H8C 109.5 . .
C1 C3 H3A 109.5 . .
C1 C3 H3B 109.5 . .
H3A C3 H3B 109.5 . .
C1 C3 H3C 109.5 . .
H3A C3 H3C 109.5 . .
H3B C3 H3C 109.5 . .
C5 C4 C1 112.76(16) . .
C5 C4 H4A 109.0 . .
C1 C4 H4A 109.0 . .
C5 C4 H4B 109.0 . .
C1 C4 H4B 109.0 . .
H4A C4 H4B 107.8 . .
C1 C2 H2A 109.5 . .
C1 C2 H2B 109.5 . .
H2A C2 H2B 109.5 . .
C1 C2 H2C 109.5 . .
H2A C2 H2C 109.5 . .
H2B C2 H2C 109.5 . .
O2 Li2 N1 137.94(19) 2_666 .
O2 Li2 N3 107.84(16) 2_666 .
N1 Li2 N3 114.22(17) . .
O2 Li2 Li1 172.8(3) 2_666 .
N1 Li2 Li1 48.3(3) . .
N3 Li2 Li1 66.2(3) . .
O2 Li2 C19 83.54(12) 2_666 .
N1 Li2 C19 138.36(17) . .
N3 Li2 C19 24.60(7) . .
Li1 Li2 C19 90.7(3) . .
O2 Li2 Cu1 175.5(3) 2_666 .
N1 Li2 Cu1 43.4(2) . .
N3 Li2 Cu1 71.1(2) . .
C19 Li2 Cu1 95.6(2) . .

loop_
_geom_bond_atom_site_label_1
_geom_bond_atom_site_label_2
_geom_bond_distance
_geom_bond_site_symmetry_2
O1 C20 1.434(2) .
O1 C23 1.438(2) .
O1 Li3 1.931(3) .
N2 C16 1.476(2) .
N2 C10 1.478(2) .
N2 Li3 1.935(3) .
N2 Li1 2.009(16) .
N2 Cu1 2.029(11) .
O2 C19 1.211(3) .
O2 Li2 1.904(3) 2_666
N3 C19 1.168(3) .
N3 Li3 2.040(4) .
N3 Li2 2.056(4) .
N3 Li1 2.597(11) .
C16 C18 1.529(2) .
C16 C15 1.538(2) .
C16 C17 1.540(3) .
C10 C11 1.532(3) .
C10 C12 1.535(3) .
C10 C13 1.538(2) .
C19 Li2 2.664(4) .
C19 Li3 2.756(4) .
C13 C14 1.520(3) .
C13 H13A 0.9900 .
C13 H13B 0.9900 .
C15 C14 1.519(3) .
C15 H15A 0.9900 .
C15 H15B 0.9900 .
C20 C21 1.487(3) .
C20 H20A 0.9900 .
C20 H20B 0.9900 .
C23 C22 1.484(3) .
C23 H23A 0.9900 .
C23 H23B 0.9900 .
C18 Li3 2.733(4) .
C18 H18A 0.9800 .
C18 H18B 0.9800 .
C18 H18C 0.9800 .
C14 H14A 0.9900 .
C14 H14B 0.9900 .
C17 H17A 0.9800 .
C17 H17B 0.9800 .
C17 H17C 0.9800 .
C12 H12A 0.9800 .
C12 H12B 0.9800 .
C12 H12C 0.9800 .
C11 H11A 0.9800 .
C11 H11B 0.9800 .
C11 H11C 0.9800 .
C21 C22 1.444(4) .
C21 H21A 0.9900 .
C21 H21B 0.9900 .
C22 H22A 0.9900 .
C22 H22B 0.9900 .
Li3 Li1 2.659(15) .
Li3 Cu1 2.906(10) .
N1 C7 1.475(2) .
N1 C1 1.482(2) .
N1 Cu1 1.968(11) .
N1 Li2 1.969(3) .
N1 Li1 1.970(16) .
Cu1 Li2 2.859(10) .
Li1 Li2 2.623(14) .
C7 C9 1.536(2) .
C7 C8 1.539(3) .
C7 C6 1.541(2) .
C1 C2 1.523(3) .
C1 C4 1.539(2) .
C1 C3 1.542(3) .
C6 C5 1.525(3) .
C6 H6A 0.9900 .
C6 H6B 0.9900 .
C9 H9A 0.9800 .
C9 H9B 0.9800 .
C9 H9C 0.9800 .
C5 C4 1.515(3) .
C5 H5A 0.9900 .
C5 H5B 0.9900 .
C8 H8A 0.9800 .
C8 H8B 0.9800 .
C8 H8C 0.9800 .
C3 H3A 0.9800 .
C3 H3B 0.9800 .
C3 H3C 0.9800 .
C4 H4A 0.9900 .
C4 H4B 0.9900 .
C2 H2A 0.9800 .
C2 H2B 0.9800 .
C2 H2C 0.9800 .
Li2 O2 1.904(3) 2_666
